data_2232338
loop_
_publ_author_name
'Liu, Ying-Ying'
'Wang, Shen-Tang'
'Yan, Yong-Sheng'

_publ_section_title
;
 Poly[[diaquabis(\m~3~-3-carboxylato-4-hydroxybenzenesulfonato)tri-\m~2~-pyrazine-tetrasilver(I)]
 dihydrate]
;
_journal_coeditor_code HY2474
_journal_issue 11
_journal_name_full 'Acta Crystallographica Section E'
_journal_page_first m1545
_journal_paper_doi 10.1107/S1600536811041626
_journal_volume 67
_journal_year 2011
_chemical_formula_iupac '[Ag4 (C7 H4 O6 S)2 (C4 H4 N2)3 (H2 O)2], 2H2 O'
_chemical_formula_moiety 'C26 H24 Ag4 N6 O14 S2, 2(H2 O)'
_chemical_formula_sum 'C26 H28 Ag4 N6 O16 S2'
_chemical_formula_weight 1176.14
_chemical_name_systematic
;
Poly[[diaquabis(\m~3~-3-carboxylato-4-hydroxybenzenesulfonato)tri-\m~2~-
pyrazine-tetrasilver(I)] dihydrate]
;
_space_group_IT_number 2
_symmetry_cell_setting triclinic
_symmetry_space_group_name_Hall '-P 1'
_symmetry_space_group_name_H-M 'P -1'
_atom_sites_solution_hydrogens geom
_atom_sites_solution_primary direct
_atom_sites_solution_secondary difmap
_audit_creation_method SHELXL-97
_cell_angle_alpha 78.751(3)
_cell_angle_beta 73.436(4)
_cell_angle_gamma 82.882(5)
_cell_formula_units_Z 1
_cell_length_a 7.646(5)
_cell_length_b 10.340(4)
_cell_length_c 11.375(4)
_cell_measurement_reflns_used 2192
_cell_measurement_temperature 293(2)
_cell_measurement_theta_max 27.5
_cell_measurement_theta_min 3.2
_cell_volume 843.2(7)
_computing_cell_refinement 'SAINT (Bruker, 2007)'
_computing_data_collection 'SMART (Bruker, 2007)'
_computing_data_reduction 'SAINT (Bruker, 2007)'
_computing_molecular_graphics 'XP in SHELXTL (Sheldrick, 2008) and DIAMOND (Brandenburg, 1999)'
_computing_publication_material 'SHELXTL (Sheldrick, 2008)'
_computing_structure_refinement 'SHELXL97 (Sheldrick, 2008)'
_computing_structure_solution 'SHELXS97 (Sheldrick, 2008)'
_diffrn_ambient_temperature 293(2)
_diffrn_measured_fraction_theta_full 0.948
_diffrn_measured_fraction_theta_max 0.873
_diffrn_measurement_device_type 'Bruker APEX CCD'
_diffrn_measurement_method '\f and \w'
_diffrn_radiation_monochromator graphite
_diffrn_radiation_source 'fine-focus sealed tube'
_diffrn_radiation_type MoK\a
_diffrn_radiation_wavelength 0.71073
_diffrn_reflns_av_R_equivalents 0.0578
_diffrn_reflns_av_sigmaI/netI 0.0821
_diffrn_reflns_limit_h_max 9
_diffrn_reflns_limit_h_min -9
_diffrn_reflns_limit_k_max 13
_diffrn_reflns_limit_k_min -12
_diffrn_reflns_limit_l_max 14
_diffrn_reflns_limit_l_min -12
_diffrn_reflns_number 7253
_diffrn_reflns_theta_full 25.00
_diffrn_reflns_theta_max 27.52
_diffrn_reflns_theta_min 3.24
_exptl_absorpt_coefficient_mu 2.497
_exptl_absorpt_correction_T_max 0.7537
_exptl_absorpt_correction_T_min 0.6221
_exptl_absorpt_correction_type multi-scan
_exptl_absorpt_process_details '(SADABS; Sheldrick, 1996)'
_exptl_crystal_colour colorless
_exptl_crystal_density_diffrn 2.316
_exptl_crystal_density_method 'not measured'
_exptl_crystal_description block
_exptl_crystal_F_000 574
_exptl_crystal_size_max 0.21
_exptl_crystal_size_mid 0.15
_exptl_crystal_size_min 0.12
_refine_diff_density_max 0.700
_refine_diff_density_min -1.094
_refine_ls_extinction_method none
_refine_ls_goodness_of_fit_ref 0.880
_refine_ls_hydrogen_treatment mixed
_refine_ls_matrix_type full
_refine_ls_number_parameters 256
_refine_ls_number_reflns 3387
_refine_ls_number_restraints 5
_refine_ls_restrained_S_all 0.880
_refine_ls_R_factor_all 0.0563
_refine_ls_R_factor_gt 0.0329
_refine_ls_shift/su_max 0.000
_refine_ls_shift/su_mean 0.000
_refine_ls_structure_factor_coef Fsqd
_refine_ls_weighting_details 'calc w=1/[\s^2^(Fo^2^)+(0.0213P)^2^] where P=(Fo^2^+2Fc^2^)/3'
_refine_ls_weighting_scheme calc
_refine_ls_wR_factor_gt 0.0649
_refine_ls_wR_factor_ref 0.0725
_reflns_number_gt 2190
_reflns_number_total 3387
_reflns_threshold_expression I>2\s(I)
_cod_data_source_file hy2474.cif
_cod_data_source_block I
_cod_database_code 2232338
_cod_database_fobs_code 2232338

loop_
_symmetry_equiv_pos_as_xyz
'x, y, z'
'-x, -y, -z'

loop_
_atom_site_type_symbol
_atom_site_label
_atom_site_fract_x
_atom_site_fract_y
_atom_site_fract_z
_atom_site_U_iso_or_equiv
_atom_site_adp_type
_atom_site_calc_flag
_atom_site_refinement_flags
_atom_site_occupancy
_atom_site_symmetry_multiplicity
Ag Ag1 0.29090(6) 0.17665(4) -0.29686(4) 0.03972(13) Uani d . 1 1
Ag Ag2 0.39877(5) 0.41619(4) 0.22945(4) 0.03870(13) Uani d D 1 1
C C1 0.1323(5) 0.1138(4) -0.6235(4) 0.0216(9) Uani d . 1 1
C C2 0.2275(6) -0.0059(4) -0.6494(4) 0.0253(10) Uani d . 1 1
C C3 0.1985(6) -0.0669(4) -0.7399(4) 0.0288(10) Uani d . 1 1
H H3 0.2663 -0.1448 -0.7589 0.035 Uiso calc R 1 1
C C4 0.0686(6) -0.0115(4) -0.8019(4) 0.0263(10) Uani d . 1 1
H H4 0.0493 -0.0518 -0.8630 0.032 Uiso calc R 1 1
C C5 -0.0332(5) 0.1047(4) -0.7726(4) 0.0219(9) Uani d . 1 1
C C6 -0.0001(5) 0.1680(4) -0.6871(4) 0.0214(9) Uani d . 1 1
H H6 -0.0656 0.2474 -0.6709 0.026 Uiso calc R 1 1
C C7 0.1616(6) 0.1842(5) -0.5288(4) 0.0266(10) Uani d . 1 1
C C8 0.3541(6) 0.1792(5) -0.0457(4) 0.0311(11) Uani d . 1 1
H H8 0.3830 0.0903 -0.0517 0.037 Uiso calc R 1 1
C C9 0.3716(6) 0.2241(4) 0.0570(4) 0.0299(11) Uani d . 1 1
H H9 0.4142 0.1646 0.1171 0.036 Uiso calc R 1 1
C C10 0.2678(6) 0.4298(5) -0.0175(4) 0.0317(11) Uani d . 1 1
H H10 0.2345 0.5181 -0.0100 0.038 Uiso calc R 1 1
C C11 0.2525(6) 0.3863(5) -0.1201(5) 0.0322(11) Uani d . 1 1
H H11 0.2101 0.4459 -0.1802 0.039 Uiso calc R 1 1
C C12 0.5470(6) 0.3813(5) 0.4676(4) 0.0288(10) Uani d . 1 1
H H12 0.5817 0.2972 0.4474 0.035 Uiso calc R 1 1
C C13 0.4107(6) 0.5879(5) 0.4325(4) 0.0294(11) Uani d . 1 1
H H13 0.3477 0.6518 0.3871 0.035 Uiso calc R 1 1
N N1 0.2969(5) 0.2599(4) -0.1363(3) 0.0280(9) Uani d . 1 1
N N2 0.3295(5) 0.3496(4) 0.0728(4) 0.0281(9) Uani d . 1 1
N N3 0.4568(5) 0.4690(4) 0.3978(3) 0.0288(9) Uani d . 1 1
O O1 -0.3073(6) 0.2729(4) -0.7854(4) 0.0730(16) Uani d . 1 1
O O2 -0.1208(6) 0.2172(5) -0.9749(4) 0.0738(14) Uani d . 1 1
O O3 -0.3110(6) 0.0589(4) -0.8372(5) 0.0805(17) Uani d . 1 1
O O4 0.3512(4) -0.0688(3) -0.5882(3) 0.0359(8) Uani d . 1 1
H H4A 0.3588 -0.0253 -0.5370 0.054 Uiso calc R 1 1
O O5 0.0833(5) 0.2950(3) -0.5153(3) 0.0421(9) Uani d . 1 1
O O6 0.2710(4) 0.1232(3) -0.4660(3) 0.0353(8) Uani d . 1 1
S S1 -0.20943(15) 0.16850(10) -0.84628(11) 0.0261(3) Uani d . 1 1
O OW1 0.0538(5) 0.4656(4) -0.3518(4) 0.0460(10) Uani d D 1 1
H H1A 0.072(8) 0.403(5) -0.397(5) 0.069 Uiso d D 1 1
H H1B 0.021(8) 0.542(3) -0.393(5) 0.069 Uiso d D 1 1
O OW2 0.2451(5) 0.6472(4) 0.1729(4) 0.0449(9) Uani d D 1 1
H H2A 0.230(8) 0.686(5) 0.100(3) 0.067 Uiso d D 1 1
H H2B 0.128(3) 0.648(3) 0.218(4) 0.067 Uiso d D 1 1

loop_
_atom_site_aniso_label
_atom_site_aniso_U_11
_atom_site_aniso_U_22
_atom_site_aniso_U_33
_atom_site_aniso_U_12
_atom_site_aniso_U_13
_atom_site_aniso_U_23
Ag1 0.0586(3) 0.0419(3) 0.0292(2) -0.00358(19) -0.0243(2) -0.01205(18)
Ag2 0.0527(2) 0.0423(3) 0.0330(3) 0.00471(18) -0.0272(2) -0.01620(19)
C1 0.026(2) 0.019(2) 0.022(2) 0.0003(17) -0.009(2) -0.0059(18)
C2 0.028(2) 0.022(2) 0.025(3) 0.0019(18) -0.011(2) 0.0001(19)
C3 0.034(2) 0.023(2) 0.030(3) 0.0092(19) -0.012(2) -0.010(2)
C4 0.033(2) 0.025(3) 0.026(3) -0.0005(19) -0.012(2) -0.011(2)
C5 0.026(2) 0.022(2) 0.020(2) 0.0034(18) -0.010(2) -0.0069(18)
C6 0.026(2) 0.019(2) 0.020(2) 0.0019(17) -0.009(2) -0.0044(18)
C7 0.033(2) 0.029(3) 0.021(3) -0.004(2) -0.013(2) -0.004(2)
C8 0.040(3) 0.025(3) 0.032(3) 0.003(2) -0.016(2) -0.007(2)
C9 0.035(2) 0.029(3) 0.030(3) 0.001(2) -0.017(2) -0.004(2)
C10 0.041(3) 0.028(3) 0.032(3) 0.006(2) -0.020(2) -0.010(2)
C11 0.040(3) 0.031(3) 0.031(3) -0.001(2) -0.022(2) -0.002(2)
C12 0.039(3) 0.022(3) 0.026(3) 0.003(2) -0.011(2) -0.006(2)
C13 0.039(3) 0.026(3) 0.026(3) 0.003(2) -0.015(2) -0.005(2)
N1 0.031(2) 0.032(2) 0.024(2) -0.0006(17) -0.0104(18) -0.0063(18)
N2 0.030(2) 0.033(2) 0.026(2) -0.0027(17) -0.0116(19) -0.0080(18)
N3 0.034(2) 0.033(2) 0.022(2) -0.0005(17) -0.0131(19) -0.0043(18)
O1 0.076(3) 0.092(3) 0.077(3) 0.056(3) -0.058(3) -0.059(3)
O2 0.066(3) 0.111(4) 0.036(3) 0.010(3) -0.025(2) 0.012(2)
O3 0.082(3) 0.041(3) 0.143(5) -0.019(2) -0.087(4) 0.020(3)
O4 0.0398(18) 0.035(2) 0.041(2) 0.0159(15) -0.0263(18) -0.0129(16)
O5 0.066(2) 0.029(2) 0.047(2) 0.0100(17) -0.037(2) -0.0191(17)
O6 0.0442(19) 0.039(2) 0.033(2) 0.0043(16) -0.0252(18) -0.0135(16)
S1 0.0345(6) 0.0234(6) 0.0274(7) 0.0032(5) -0.0195(5) -0.0074(5)
OW1 0.068(3) 0.041(2) 0.036(2) 0.001(2) -0.026(2) -0.0095(18)
OW2 0.059(2) 0.039(2) 0.039(2) 0.0057(18) -0.020(2) -0.0083(18)

loop_
_atom_type_symbol
_atom_type_description
_atom_type_scat_dispersion_real
_atom_type_scat_dispersion_imag
_atom_type_scat_source
C C 0.0033 0.0016 'International Tables Vol C Tables 4.2.6.8 and 6.1.1.4'
H H 0.0000 0.0000 'International Tables Vol C Tables 4.2.6.8 and 6.1.1.4'
N N 0.0061 0.0033 'International Tables Vol C Tables 4.2.6.8 and 6.1.1.4'
O O 0.0106 0.0060 'International Tables Vol C Tables 4.2.6.8 and 6.1.1.4'
S S 0.1246 0.1234 'International Tables Vol C Tables 4.2.6.8 and 6.1.1.4'
Ag Ag -0.8971 1.1015 'International Tables Vol C Tables 4.2.6.8 and 6.1.1.4'

loop_
_geom_angle_atom_site_label_1
_geom_angle_atom_site_label_2
_geom_angle_atom_site_label_3
_geom_angle_site_symmetry_1
_geom_angle_site_symmetry_3
_geom_angle
O6 Ag1 N1 . . 171.57(13)
N2 Ag2 N3 . . 175.29(14)
N2 Ag2 O1 . 1_656 95.52(12)
N3 Ag2 O1 . 1_656 84.24(12)
N2 Ag2 OW2 . . 89.83(12)
N3 Ag2 OW2 . . 92.92(12)
O1 Ag2 OW2 1_656 . 147.05(16)
C2 C1 C6 . . 118.4(3)
C2 C1 C7 . . 122.6(4)
C6 C1 C7 . . 119.0(4)
O4 C2 C1 . . 122.5(3)
O4 C2 C3 . . 116.8(4)
C1 C2 C3 . . 120.8(4)
C4 C3 C2 . . 119.8(4)
C4 C3 H3 . . 120.1
C2 C3 H3 . . 120.1
C3 C4 C5 . . 119.8(3)
C3 C4 H4 . . 120.1
C5 C4 H4 . . 120.1
C6 C5 C4 . . 120.6(3)
C6 C5 S1 . . 120.4(3)
C4 C5 S1 . . 119.1(3)
C5 C6 C1 . . 120.5(4)
C5 C6 H6 . . 119.7
C1 C6 H6 . . 119.7
O5 C7 O6 . . 124.1(3)
O5 C7 C1 . . 120.2(4)
O6 C7 C1 . . 115.6(4)
N1 C8 C9 . . 121.9(4)
N1 C8 H8 . . 119.1
C9 C8 H8 . . 119.1
N2 C9 C8 . . 122.2(4)
N2 C9 H9 . . 118.9
C8 C9 H9 . . 118.9
N2 C10 C11 . . 122.4(4)
N2 C10 H10 . . 118.8
C11 C10 H10 . . 118.8
N1 C11 C10 . . 121.9(4)
N1 C11 H11 . . 119.1
C10 C11 H11 . . 119.1
N3 C12 C13 . 2_666 121.9(4)
N3 C12 H12 . . 119.0
C13 C12 H12 2_666 . 119.0
N3 C13 C12 . 2_666 122.3(4)
N3 C13 H13 . . 118.8
C12 C13 H13 2_666 . 118.8
C8 N1 C11 . . 116.0(4)
C8 N1 Ag1 . . 117.5(3)
C11 N1 Ag1 . . 126.5(3)
C9 N2 C10 . . 115.6(4)
C9 N2 Ag2 . . 118.8(3)
C10 N2 Ag2 . . 125.1(3)
C13 N3 C12 . . 115.8(4)
C13 N3 Ag2 . . 123.5(3)
C12 N3 Ag2 . . 120.7(3)
S1 O1 Ag2 . 1_454 139.7(2)
C2 O4 H4A . . 109.5
C7 O6 Ag1 . . 123.7(3)
O1 S1 O3 . . 115.8(3)
O1 S1 O2 . . 110.9(3)
O3 S1 O2 . . 110.4(3)
O1 S1 C5 . . 106.73(19)
O3 S1 C5 . . 105.6(2)
O2 S1 C5 . . 106.9(2)
H1A OW1 H1B . . 110(6)
Ag2 OW2 H2A . . 128(4)
Ag2 OW2 H2B . . 107.5(17)
H2A OW2 H2B . . 100(5)

loop_
_geom_bond_atom_site_label_1
_geom_bond_atom_site_label_2
_geom_bond_site_symmetry_2
_geom_bond_distance
_geom_bond_publ_flag
Ag1 N1 . 2.180(3) yes
Ag1 O3 2_554 2.621(3) yes
Ag1 O6 . 2.153(3) yes
Ag2 N2 . 2.245(3) yes
Ag2 N3 . 2.262(3) yes
Ag2 O1 1_656 2.516(4) yes
Ag2 OW2 . 2.576(4) yes
C1 C2 . 1.395(6) ?
C1 C6 . 1.408(5) ?
C1 C7 . 1.491(6) ?
C2 O4 . 1.360(5) ?
C2 C3 . 1.388(6) ?
C3 C4 . 1.382(6) ?
C3 H3 . 0.9300 ?
C4 C5 . 1.392(6) ?
C4 H4 . 0.9300 ?
C5 C6 . 1.366(5) ?
C5 S1 . 1.778(4) ?
C6 H6 . 0.9300 ?
C7 O5 . 1.241(5) ?
C7 O6 . 1.281(5) ?
C8 N1 . 1.335(6) ?
C8 C9 . 1.383(6) ?
C8 H8 . 0.9300 ?
C9 N2 . 1.332(5) ?
C9 H9 . 0.9300 ?
C10 N2 . 1.346(6) ?
C10 C11 . 1.368(6) ?
C10 H10 . 0.9300 ?
C11 N1 . 1.343(6) ?
C11 H11 . 0.9300 ?
C12 N3 . 1.343(5) ?
C12 C13 2_666 1.369(6) ?
C12 H12 . 0.9300 ?
C13 N3 . 1.340(5) ?
C13 C12 2_666 1.369(6) ?
C13 H13 . 0.9300 ?
O1 S1 . 1.415(3) ?
O2 S1 . 1.444(5) ?
O3 S1 . 1.423(4) ?
O4 H4A . 0.8200 ?
OW1 H1A . 0.88(2) ?
OW1 H1B . 0.89(2) ?
OW2 H2A . 0.88(2) ?
OW2 H2B . 0.89(2) ?

loop_
_geom_hbond_atom_site_label_D
_geom_hbond_atom_site_label_H
_geom_hbond_atom_site_label_A
_geom_hbond_site_symmetry_A
_geom_hbond_distance_DH
_geom_hbond_distance_HA
_geom_hbond_distance_DA
_geom_hbond_angle_DHA
OW1 H1A O5 . 0.88(2) 1.89(2) 2.751(4) 168(6)
OW1 H1B O5 2_564 0.89(2) 2.00(2) 2.883(5) 173(6)
OW2 H2A O2 2_564 0.88(2) 1.91(3) 2.757(5) 161(6)
OW2 H2B OW1 2_565 0.89(2) 2.03(3) 2.794(6) 143(2)
O4 H4A O6 . 0.82 1.84 2.556(4) 146

loop_
_geom_torsion_atom_site_label_1
_geom_torsion_atom_site_label_2
_geom_torsion_atom_site_label_3
_geom_torsion_atom_site_label_4
_geom_torsion_site_symmetry_1
_geom_torsion
C6 C1 C2 O4 . -176.7(4)
C7 C1 C2 O4 . 1.4(7)
C6 C1 C2 C3 . 3.1(7)
C7 C1 C2 C3 . -178.8(4)
O4 C2 C3 C4 . 177.1(4)
C1 C2 C3 C4 . -2.7(7)
C2 C3 C4 C5 . -0.4(7)
C3 C4 C5 C6 . 3.1(7)
C3 C4 C5 S1 . -176.0(4)
C4 C5 C6 C1 . -2.6(7)
S1 C5 C6 C1 . 176.4(3)
C2 C1 C6 C5 . -0.4(7)
C7 C1 C6 C5 . -178.6(4)
C2 C1 C7 O5 . 174.9(5)
C6 C1 C7 O5 . -7.0(7)
C2 C1 C7 O6 . -4.6(7)
C6 C1 C7 O6 . 173.5(4)
N1 C8 C9 N2 . 1.2(7)
N2 C10 C11 N1 . 0.5(7)
C9 C8 N1 C11 . -1.8(7)
C9 C8 N1 Ag1 . 176.7(3)
C10 C11 N1 C8 . 1.0(7)
C10 C11 N1 Ag1 . -177.4(4)
C8 C9 N2 C10 . 0.3(7)
C8 C9 N2 Ag2 . -171.9(3)
C11 C10 N2 C9 . -1.2(7)
C11 C10 N2 Ag2 . 170.5(4)
O1 Ag2 N2 C9 1_656 35.7(4)
OW2 Ag2 N2 C9 . -176.9(4)
O1 Ag2 N2 C10 1_656 -135.8(4)
OW2 Ag2 N2 C10 . 11.6(4)
C12 C13 N3 C12 2_666 0.2(8)
C12 C13 N3 Ag2 2_666 -177.7(3)
C13 C12 N3 C13 2_666 -0.2(8)
C13 C12 N3 Ag2 2_666 177.8(3)
O1 Ag2 N3 C13 1_656 147.0(4)
OW2 Ag2 N3 C13 . -0.1(4)
O1 Ag2 N3 C12 1_656 -30.8(4)
OW2 Ag2 N3 C12 . -177.9(4)
O5 C7 O6 Ag1 . 15.5(7)
C1 C7 O6 Ag1 . -165.0(3)
Ag2 O1 S1 O3 1_454 -50.2(6)
Ag2 O1 S1 O2 1_454 76.5(5)
Ag2 O1 S1 C5 1_454 -167.4(4)
C6 C5 S1 O1 . -8.2(5)
C4 C5 S1 O1 . 170.9(4)
C6 C5 S1 O3 . -132.0(4)
C4 C5 S1 O3 . 47.1(5)
C6 C5 S1 O2 . 110.5(4)
C4 C5 S1 O2 . -70.4(4)
